data_7045655
loop_
_publ_author_name
'Du, Jun'
'Kodikara, Mahesh S.'
'Moxey, Graeme J.'
'Morshedi, Mahbod'
'Barlow, Adam'
'Quintana, Crist\'obal'
'Wang, Genmiao'
'Stranger, Robert'
'Zhang, Chi'
'Cifuentes, Marie P.'
'Humphrey, Mark G.'

_publ_section_title
;
 Quadratic and cubic hyperpolarizabilities of
 nitro-phenyl/-naphthalenyl/-anthracenyl alkynyl complexes.
;
_journal_issue 13
_journal_name_full 'Dalton transactions (Cambridge, England : 2003)'
_journal_page_first 4560
_journal_page_last 4571
_journal_paper_doi 10.1039/c8dt00155c
_journal_volume 47
_journal_year 2018
_chemical_formula_moiety 'C19 H17 N O2 Si'
_chemical_formula_sum 'C19 H17 N O2 Si'
_chemical_formula_weight 319.42
_space_group_crystal_system triclinic
_space_group_IT_number 2
_space_group_name_Hall '-P 1'
_space_group_name_H-M_alt 'P -1'
_symmetry_space_group_name_Hall '-P 1'
_symmetry_space_group_name_H-M 'P -1'
_atom_sites_solution_hydrogens geom
_audit_creation_date 2016-01-28
_audit_creation_method
;
Olex2 1.2
(compiled 2015.09.30 svn.r3233 for OlexSys, GUI svn.r5103)
;
_audit_update_record
;
2016-02-11 deposited with the CCDC.
2018-02-16 downloaded from the CCDC.
;
_cell_angle_alpha 75.910(4)
_cell_angle_beta 87.015(4)
_cell_angle_gamma 85.358(4)
_cell_formula_units_Z 2
_cell_length_a 7.0157(4)
_cell_length_b 10.2203(5)
_cell_length_c 12.3017(6)
_cell_measurement_reflns_used 2208
_cell_measurement_temperature 150.00(10)
_cell_measurement_theta_max 72.0320
_cell_measurement_theta_min 3.6970
_cell_volume 852.24(8)
_computing_cell_refinement
;
CrysAlisPro, Agilent Technologies,
Version 1.171.37.35h (release 09-02-2015 CrysAlis171 .NET)
(compiled Feb  9 2015,16:26:32)
;
_computing_data_collection
;
CrysAlisPro, Agilent Technologies,
Version 1.171.37.35h (release 09-02-2015 CrysAlis171 .NET)
(compiled Feb  9 2015,16:26:32)
;
_computing_data_reduction
;
CrysAlisPro, Agilent Technologies,
Version 1.171.37.35h (release 09-02-2015 CrysAlis171 .NET)
(compiled Feb  9 2015,16:26:32)
;
_computing_molecular_graphics 'Olex2 (Dolomanov et al., 2009)'
_computing_publication_material 'Olex2 (Dolomanov et al., 2009)'
_computing_structure_refinement 'ShelXL (Sheldrick, 2015)'
_computing_structure_solution 'ShelXS (Sheldrick, 2008)'
_diffrn_ambient_environment N~2~
_diffrn_ambient_temperature 150.00(10)
_diffrn_detector 'CCD plate'
_diffrn_detector_area_resol_mean 16.2595
_diffrn_detector_type EosS2
_diffrn_measured_fraction_theta_full 0.998
_diffrn_measured_fraction_theta_max 0.987
_diffrn_measurement_details
;
#__ type_ start__ end____ width___ exp.time_
  1 omega   18.00   99.00   0.7500    0.7500
omega____ theta____ kappa____ phi______ frames
    -       36.0254   38.0000 -150.0000 108

#__ type_ start__ end____ width___ exp.time_
  2 omega   38.75   89.00   0.7500    0.7500
omega____ theta____ kappa____ phi______ frames
    -       36.0254 -125.0000  -90.0000 67

#__ type_ start__ end____ width___ exp.time_
  3 omega   46.00   98.50   0.7500    0.7500
omega____ theta____ kappa____ phi______ frames
    -       36.0254   38.0000  120.0000 70

#__ type_ start__ end____ width___ exp.time_
  4 omega   51.00   87.00   0.7500    0.7500
omega____ theta____ kappa____ phi______ frames
    -       36.0254 -125.0000  120.0000 48

#__ type_ start__ end____ width___ exp.time_
  5 omega   22.00   80.50   0.7500    0.7500
omega____ theta____ kappa____ phi______ frames
    -       36.0254   57.0000   60.0000 78

#__ type_ start__ end____ width___ exp.time_
  6 omega  -27.00   48.00   0.7500    0.7500
omega____ theta____ kappa____ phi______ frames
    -       36.0254  -57.0000  -60.0000 100

#__ type_ start__ end____ width___ exp.time_
  7 omega   18.00   68.25   0.7500    0.7500
omega____ theta____ kappa____ phi______ frames
    -       36.0254   38.0000  -60.0000 67

#__ type_ start__ end____ width___ exp.time_
  8 omega   94.00  139.00   0.7500   24.8500
omega____ theta____ kappa____ phi______ frames
    -      108.0000   45.0000  -60.0000 60

#__ type_ start__ end____ width___ exp.time_
  9 omega  134.00  174.50   0.7500   24.8500
omega____ theta____ kappa____ phi______ frames
    -      108.0000  111.0000  -90.0000 54

#__ type_ start__ end____ width___ exp.time_
 10 omega  134.00  167.00   0.7500   24.8500
omega____ theta____ kappa____ phi______ frames
    -      108.0000   61.0000  -30.0000 44

#__ type_ start__ end____ width___ exp.time_
 11 omega   38.00   69.50   0.7500   24.8500
omega____ theta____ kappa____ phi______ frames
    -      108.0000 -111.0000  150.0000 42

#__ type_ start__ end____ width___ exp.time_
 12 omega   61.00   87.25   0.7500   24.8500
omega____ theta____ kappa____ phi______ frames
    -      108.0000  -95.0000   90.0000 35

#__ type_ start__ end____ width___ exp.time_
 13 omega  120.00  161.25   0.7500   24.8500
omega____ theta____ kappa____ phi______ frames
    -      108.0000  111.0000  -30.0000 55

#__ type_ start__ end____ width___ exp.time_
 14 omega  147.00  173.25   0.7500   24.8500
omega____ theta____ kappa____ phi______ frames
    -      108.0000   45.0000  -60.0000 35

#__ type_ start__ end____ width___ exp.time_
 15 omega   46.00   92.50   0.7500   24.8500
omega____ theta____ kappa____ phi______ frames
    -      108.0000  -77.0000  150.0000 62

#__ type_ start__ end____ width___ exp.time_
 16 omega   42.00   82.50   0.7500   24.8500
omega____ theta____ kappa____ phi______ frames
    -      108.0000  -30.0000   30.0000 54

#__ type_ start__ end____ width___ exp.time_
 17 omega  104.00  130.25   0.7500   24.8500
omega____ theta____ kappa____ phi______ frames
    -      108.0000  111.0000  -90.0000 35

#__ type_ start__ end____ width___ exp.time_
 18 omega   97.00  128.50   0.7500   24.8500
omega____ theta____ kappa____ phi______ frames
    -      108.0000   45.0000    0.0000 42

#__ type_ start__ end____ width___ exp.time_
 19 omega  132.00  172.50   0.7500   24.8500
omega____ theta____ kappa____ phi______ frames
    -      108.0000   45.0000    0.0000 54

#__ type_ start__ end____ width___ exp.time_
 20 omega   40.00   89.50   0.7500   24.8500
omega____ theta____ kappa____ phi______ frames
    -      108.0000  -45.0000    0.0000 66

#__ type_ start__ end____ width___ exp.time_
 21 omega   52.00   87.25   0.7500   24.8500
omega____ theta____ kappa____ phi______ frames
    -      108.0000  -30.0000  -60.0000 47

#__ type_ start__ end____ width___ exp.time_
 22 omega  104.00  130.25   0.7500   24.8500
omega____ theta____ kappa____ phi______ frames
    -      108.0000  -77.0000  150.0000 35

#__ type_ start__ end____ width___ exp.time_
 23 omega   77.75  116.00   0.7500   24.8500
omega____ theta____ kappa____ phi______ frames
    -      108.0000 -111.0000  -60.0000 51

#__ type_ start__ end____ width___ exp.time_
 24 omega   78.00  113.25   0.7500   24.8500
omega____ theta____ kappa____ phi______ frames
    -      108.0000 -111.0000  150.0000 47

#__ type_ start__ end____ width___ exp.time_
 25 omega   43.00  104.50   0.7500   24.8500
omega____ theta____ kappa____ phi______ frames
    -      108.0000  -95.0000   30.0000 82

#__ type_ start__ end____ width___ exp.time_
 26 omega   57.00  120.00   0.7500   24.8500
omega____ theta____ kappa____ phi______ frames
    -      108.0000  -61.0000 -120.0000 84

#__ type_ start__ end____ width___ exp.time_
 27 omega   41.00   74.00   0.7500   24.8500
omega____ theta____ kappa____ phi______ frames
    -      108.0000 -111.0000  -60.0000 44

#__ type_ start__ end____ width___ exp.time_
 28 omega  108.00  177.00   0.7500   24.8500
omega____ theta____ kappa____ phi______ frames
    -      108.0000   30.0000   60.0000 92

#__ type_ start__ end____ width___ exp.time_
 29 omega   75.00  144.00   0.7500   24.8500
omega____ theta____ kappa____ phi______ frames
    -      108.0000  178.0000  -30.0000 92

#__ type_ start__ end____ width___ exp.time_
 30 omega   90.00  126.00   0.7500   24.8500
omega____ theta____ kappa____ phi______ frames
    -      108.0000   61.0000  -30.0000 48
;
_diffrn_measurement_device 'four-circle diffractometer'
_diffrn_measurement_device_type 'SuperNova, Dual, Cu at zero, EosS2'
_diffrn_measurement_method '\w scans'
_diffrn_orient_matrix_UB_11 -0.0612973000
_diffrn_orient_matrix_UB_12 0.0782039000
_diffrn_orient_matrix_UB_13 -0.1179333000
_diffrn_orient_matrix_UB_21 -0.1701844000
_diffrn_orient_matrix_UB_22 0.0708835000
_diffrn_orient_matrix_UB_23 0.0524126000
_diffrn_orient_matrix_UB_31 0.1259823000
_diffrn_orient_matrix_UB_32 0.1145975000
_diffrn_orient_matrix_UB_33 0.0058492000
_diffrn_radiation_monochromator mirror
_diffrn_radiation_probe x-ray
_diffrn_radiation_type CuK\a
_diffrn_radiation_wavelength 1.54184
_diffrn_reflns_av_R_equivalents 0.0259
_diffrn_reflns_av_unetI/netI 0.0509
_diffrn_reflns_Laue_measured_fraction_full 0.998
_diffrn_reflns_Laue_measured_fraction_max 0.987
_diffrn_reflns_limit_h_max 8
_diffrn_reflns_limit_h_min -8
_diffrn_reflns_limit_k_max 12
_diffrn_reflns_limit_k_min -10
_diffrn_reflns_limit_l_max 15
_diffrn_reflns_limit_l_min -12
_diffrn_reflns_number 5764
_diffrn_reflns_point_group_measured_fraction_full 0.998
_diffrn_reflns_point_group_measured_fraction_max 0.987
_diffrn_reflns_theta_full 67.684
_diffrn_reflns_theta_max 72.249
_diffrn_reflns_theta_min 3.707
_diffrn_source 'sealed X-ray tube'
_diffrn_source_type 'SuperNova (Cu) X-ray Source'
_exptl_absorpt_coefficient_mu 1.284
_exptl_absorpt_correction_T_max 0.983
_exptl_absorpt_correction_T_min 0.940
_exptl_absorpt_correction_type gaussian
_exptl_absorpt_process_details
;
CrysAlisPro, Agilent Technologies,
Version 1.171.37.35h (release 09-02-2015 CrysAlis171 .NET)
(compiled Feb  9 2015,16:26:32)
Numerical absorption correction based on gaussian integration over
            a multifaceted crystal model
Empirical absorption correction using spherical harmonics,
 implemented in SCALE3 ABSPACK scaling algorithm.
;
_exptl_crystal_colour yellow
_exptl_crystal_density_diffrn 1.245
_exptl_crystal_description needle
_exptl_crystal_F_000 336
_exptl_crystal_size_max 0.1817
_exptl_crystal_size_mid 0.0392
_exptl_crystal_size_min 0.0297
_refine_diff_density_max 1.616
_refine_diff_density_min -0.416
_refine_diff_density_rms 0.183
_refine_ls_extinction_method none
_refine_ls_goodness_of_fit_ref 1.221
_refine_ls_hydrogen_treatment constr
_refine_ls_matrix_type full
_refine_ls_number_parameters 211
_refine_ls_number_reflns 3316
_refine_ls_number_restraints 0
_refine_ls_restrained_S_all 1.221
_refine_ls_R_factor_all 0.1070
_refine_ls_R_factor_gt 0.0950
_refine_ls_shift/su_max 0.000
_refine_ls_shift/su_mean 0.000
_refine_ls_structure_factor_coef Fsqd
_refine_ls_weighting_details 'w=1/[\s^2^(Fo^2^)+(0.2000P)^2^] where P=(Fo^2^+2Fc^2^)/3'
_refine_ls_weighting_scheme calc
_refine_ls_wR_factor_gt 0.2635
_refine_ls_wR_factor_ref 0.2806
_reflns_Friedel_coverage 0.000
_reflns_number_gt 2816
_reflns_number_total 3316
_reflns_threshold_expression 'I > 2\s(I)'
_cod_data_source_file c8dt00155c2.cif
_cod_data_source_block GM367
_cod_depositor_comments 'Adding full bibliography for 7045651--7045663.cif.'
_cod_database_code 7045655
_chemical_oxdiff_formula 'C16 H12 N1 O2 Si1'
_shelx_space_group_comment
;
The symmetry employed for this shelxl refinement is uniquely defined
by the following loop, which should always be used as a source of
symmetry information in preference to the above space-group names.
They are only intended as comments.
;
_reflns_odcompleteness_completeness 99.80
_reflns_odcompleteness_iscentric 1
_reflns_odcompleteness_theta 66.97
_olex2_refinement_description
;
1. Fixed Uiso
 At 1.2 times of:
  All C(H) groups
 At 1.5 times of:
  All C(H,H,H) groups
2.a Aromatic/amide H refined with riding coordinates:
 C5(H5), C6(H6), C7(H7), C8(H8), C12(H12), C13(H13), C14(H14), C15(H15)
2.b Idealised Me refined as rotating group:
 C17(H17A,H17B,H17C), C18(H18A,H18B,H18C), C19(H19A,H19B,H19C)
;
_shelx_shelxl_version_number 2014/7
_olex2_submission_special_instructions 'No special instructions were received'

loop_
_space_group_symop_operation_xyz
'x, y, z'
'-x, -y, -z'

loop_
_atom_site_label
_atom_site_type_symbol
_atom_site_fract_x
_atom_site_fract_y
_atom_site_fract_z
_atom_site_U_iso_or_equiv
_atom_site_adp_type
_atom_site_occupancy
_atom_site_site_symmetry_order
_atom_site_calc_flag
_atom_site_refinement_flags_posn
Si1 Si 0.26735(10) 1.25290(7) 0.05055(5) 0.0308(4) Uani 1 1 d .
O1 O 0.0953(5) 0.6150(3) 0.7298(3) 0.0671(9) Uani 1 1 d .
O2 O 0.3899(7) 0.6499(5) 0.7508(4) 0.0992(18) Uani 1 1 d .
N1 N 0.2458(5) 0.6733(3) 0.7003(2) 0.0440(7) Uani 1 1 d .
C1 C 0.2503(4) 1.1397(3) 0.1916(2) 0.0344(6) Uani 1 1 d .
C2 C 0.2448(4) 1.0607(3) 0.2823(2) 0.0310(6) Uani 1 1 d .
C3 C 0.2420(3) 0.9641(3) 0.3881(2) 0.0288(6) Uani 1 1 d .
C4 C 0.2345(4) 0.8258(3) 0.3906(2) 0.0306(6) Uani 1 1 d .
C5 C 0.2263(4) 0.7800(3) 0.2908(2) 0.0369(7) Uani 1 1 d .
H5 H 0.2234 0.8427 0.2219 0.044 Uiso 1 1 calc R
C6 C 0.2225(6) 0.6461(4) 0.2941(3) 0.0462(8) Uani 1 1 d .
H6 H 0.2180 0.6179 0.2279 0.055 Uiso 1 1 calc R
C7 C 0.2256(6) 0.5495(3) 0.3988(3) 0.0492(8) Uani 1 1 d .
H7 H 0.2232 0.4582 0.4005 0.059 Uiso 1 1 calc R
C8 C 0.2318(5) 0.5883(3) 0.4964(3) 0.0438(7) Uani 1 1 d .
H8 H 0.2338 0.5235 0.5642 0.053 Uiso 1 1 calc R
C9 C 0.2354(4) 0.7280(3) 0.4960(2) 0.0324(6) Uani 1 1 d .
C10 C 0.2428(4) 0.7752(3) 0.5929(2) 0.0324(6) Uani 1 1 d .
C11 C 0.2514(4) 0.9106(3) 0.5941(2) 0.0297(6) Uani 1 1 d .
C12 C 0.2598(4) 0.9568(3) 0.6945(2) 0.0351(6) Uani 1 1 d .
H12 H 0.2583 0.8949 0.7639 0.042 Uiso 1 1 calc R
C13 C 0.2700(4) 1.0913(4) 0.6891(3) 0.0394(7) Uani 1 1 d .
H13 H 0.2757 1.1202 0.7549 0.047 Uiso 1 1 calc R
C14 C 0.2720(5) 1.1868(3) 0.5847(3) 0.0421(7) Uani 1 1 d .
H14 H 0.2804 1.2778 0.5824 0.051 Uiso 1 1 calc R
C15 C 0.2616(4) 1.1469(3) 0.4865(2) 0.0347(6) Uani 1 1 d .
H15 H 0.2617 1.2110 0.4183 0.042 Uiso 1 1 calc R
C16 C 0.2508(3) 1.0076(3) 0.4885(2) 0.0280(6) Uani 1 1 d .
C17 C 0.5064(6) 1.2131(4) -0.0132(3) 0.0557(9) Uani 1 1 d .
H17A H 0.5222 1.1182 -0.0105 0.084 Uiso 1 1 calc GR
H17B H 0.6055 1.2368 0.0280 0.084 Uiso 1 1 calc GR
H17C H 0.5143 1.2639 -0.0898 0.084 Uiso 1 1 calc GR
C18 C 0.0723(7) 1.2172(4) -0.0319(3) 0.0563(9) Uani 1 1 d .
H18A H 0.0868 1.1242 -0.0357 0.084 Uiso 1 1 calc GR
H18B H 0.0781 1.2745 -0.1063 0.084 Uiso 1 1 calc GR
H18C H -0.0491 1.2345 0.0036 0.084 Uiso 1 1 calc GR
C19 C 0.2473(5) 1.4332(3) 0.0587(2) 0.0396(7) Uani 1 1 d .
H19A H 0.1238 1.4543 0.0901 0.059 Uiso 1 1 calc GR
H19B H 0.2627 1.4906 -0.0151 0.059 Uiso 1 1 calc GR
H19C H 0.3450 1.4478 0.1055 0.059 Uiso 1 1 calc GR

loop_
_atom_site_aniso_label
_atom_site_aniso_U_11
_atom_site_aniso_U_22
_atom_site_aniso_U_33
_atom_site_aniso_U_23
_atom_site_aniso_U_13
_atom_site_aniso_U_12
Si1 0.0391(5) 0.0302(5) 0.0192(5) 0.0020(3) 0.0013(3) -0.0052(3)
O1 0.083(2) 0.0624(18) 0.0445(15) 0.0097(12) 0.0184(13) -0.0210(15)
O2 0.115(3) 0.086(3) 0.074(2) 0.046(2) -0.059(2) -0.040(2)
N1 0.0686(18) 0.0359(14) 0.0235(12) 0.0031(10) -0.0007(11) -0.0118(12)
C1 0.0393(14) 0.0323(13) 0.0259(13) 0.0036(10) 0.0019(10) -0.0039(10)
C2 0.0334(12) 0.0292(13) 0.0265(14) 0.0008(11) 0.0022(9) -0.0042(9)
C3 0.0283(11) 0.0294(13) 0.0239(12) 0.0029(10) 0.0013(9) -0.0048(9)
C4 0.0330(13) 0.0296(14) 0.0246(13) 0.0026(10) 0.0010(9) -0.0050(10)
C5 0.0475(15) 0.0358(15) 0.0245(13) -0.0012(11) 0.0018(10) -0.0062(11)
C6 0.067(2) 0.0391(17) 0.0343(16) -0.0107(13) 0.0022(13) -0.0087(14)
C7 0.075(2) 0.0296(15) 0.0429(18) -0.0055(13) -0.0011(15) -0.0101(14)
C8 0.067(2) 0.0280(15) 0.0326(15) 0.0021(11) 0.0005(13) -0.0089(12)
C9 0.0376(13) 0.0295(14) 0.0267(14) 0.0012(11) 0.0005(10) -0.0072(10)
C10 0.0371(13) 0.0311(14) 0.0243(13) 0.0035(10) -0.0006(10) -0.0067(10)
C11 0.0273(11) 0.0343(14) 0.0241(13) -0.0003(10) 0.0005(9) -0.0044(9)
C12 0.0370(14) 0.0419(15) 0.0238(13) -0.0025(11) -0.0008(10) -0.0039(11)
C13 0.0430(15) 0.0454(17) 0.0314(14) -0.0123(12) -0.0028(11) -0.0014(12)
C14 0.0487(16) 0.0326(14) 0.0439(17) -0.0077(12) -0.0018(12) -0.0006(11)
C15 0.0382(14) 0.0314(14) 0.0313(14) -0.0019(10) -0.0001(10) -0.0015(10)
C16 0.0258(11) 0.0284(13) 0.0262(13) 0.0006(10) 0.0006(9) -0.0033(9)
C17 0.059(2) 0.0496(19) 0.051(2) -0.0036(15) 0.0230(16) -0.0001(15)
C18 0.073(2) 0.061(2) 0.0355(17) -0.0057(15) -0.0151(15) -0.0173(18)
C19 0.0529(16) 0.0312(13) 0.0311(14) -0.0002(10) -0.0003(11) -0.0040(11)

loop_
_atom_type_symbol
_atom_type_description
_atom_type_scat_dispersion_real
_atom_type_scat_dispersion_imag
_atom_type_scat_source
C C 0.0181 0.0091 'International Tables Vol C Tables 4.2.6.8 and 6.1.1.4'
H H 0.0000 0.0000 'International Tables Vol C Tables 4.2.6.8 and 6.1.1.4'
N N 0.0311 0.0180 'International Tables Vol C Tables 4.2.6.8 and 6.1.1.4'
O O 0.0492 0.0322 'International Tables Vol C Tables 4.2.6.8 and 6.1.1.4'
Si Si 0.2541 0.3302 'International Tables Vol C Tables 4.2.6.8 and 6.1.1.4'

loop_
_exptl_crystal_face_index_h
_exptl_crystal_face_index_k
_exptl_crystal_face_index_l
_exptl_crystal_face_perp_dist
_exptl_oxdiff_crystal_face_indexfrac_h
_exptl_oxdiff_crystal_face_indexfrac_k
_exptl_oxdiff_crystal_face_indexfrac_l
_exptl_oxdiff_crystal_face_x
_exptl_oxdiff_crystal_face_y
_exptl_oxdiff_crystal_face_z
5 0 0 0.0942 4.5099 -0.3424 -0.1673 -0.2835 -0.8006 0.5280
0 7 3 0.0249 -0.0145 6.5858 2.5787 0.2118 0.6045 0.7680
-5 -1 0 0.0817 -4.5398 -1.0304 -0.3699 0.2413 0.6802 -0.6922
0 -7 -3 0.0137 0.0555 -6.5803 -2.5768 -0.2141 -0.6109 -0.7622
0 -5 -7 0.0137 -0.3947 -4.8751 -6.6813 0.4309 -0.6286 -0.6475
0 5 7 0.0262 0.2167 4.7154 6.8234 -0.4492 0.6550 0.6076
4 2 5 0.0792 3.5939 2.0156 5.1631 -0.6716 -0.1981 0.7140
0 5 -3 0.0224 0.0745 5.4466 -2.8194 0.7539 0.2256 0.6171
-4 -1 -5 0.0599 -3.5074 -1.2926 -5.4039 0.7512 0.2220 -0.6216
0 -5 3 0.0165 0.3460 -5.1047 3.3661 -0.8174 -0.2443 -0.5217
0 -1 8 0.0158 0.1200 -0.5930 7.5403 -0.9430 0.3328 -0.0087
-3 -5 -2 0.0579 -2.9000 -5.4400 -1.6921 -0.0481 0.0192 -0.9987
0 1 -8 0.0140 -0.1200 0.5930 -7.5403 0.9430 -0.3328 0.0087

loop_
_geom_angle_atom_site_label_1
_geom_angle_atom_site_label_2
_geom_angle_atom_site_label_3
_geom_angle
C1 Si1 C17 107.55(16)
C1 Si1 C18 107.56(15)
C1 Si1 C19 110.61(13)
C18 Si1 C17 110.6(2)
C18 Si1 C19 111.11(18)
C19 Si1 C17 109.39(16)
O1 N1 C10 116.2(3)
O2 N1 O1 125.0(3)
O2 N1 C10 118.7(3)
C2 C1 Si1 176.8(3)
C1 C2 C3 178.2(3)
C4 C3 C2 119.2(2)
C4 C3 C16 120.9(2)
C16 C3 C2 119.9(2)
C3 C4 C5 121.8(3)
C3 C4 C9 119.6(3)
C5 C4 C9 118.6(3)
C4 C5 H5 119.4
C6 C5 C4 121.3(3)
C6 C5 H5 119.4
C5 C6 H6 120.1
C5 C6 C7 119.8(3)
C7 C6 H6 120.1
C6 C7 H7 119.5
C8 C7 C6 121.1(3)
C8 C7 H7 119.5
C7 C8 H8 119.7
C7 C8 C9 120.5(3)
C9 C8 H8 119.7
C8 C9 C4 118.7(3)
C10 C9 C4 117.6(3)
C10 C9 C8 123.7(3)
C9 C10 N1 116.9(3)
C11 C10 N1 118.5(3)
C11 C10 C9 124.6(3)
C10 C11 C12 123.7(3)
C10 C11 C16 117.5(2)
C16 C11 C12 118.8(3)
C11 C12 H12 119.8
C13 C12 C11 120.4(3)
C13 C12 H12 119.8
C12 C13 H13 119.7
C12 C13 C14 120.6(3)
C14 C13 H13 119.7
C13 C14 H14 119.6
C15 C14 C13 120.8(3)
C15 C14 H14 119.6
C14 C15 H15 119.9
C14 C15 C16 120.3(3)
C16 C15 H15 119.9
C3 C16 C11 119.8(2)
C3 C16 C15 121.2(2)
C15 C16 C11 119.0(2)
Si1 C17 H17A 109.5
Si1 C17 H17B 109.5
Si1 C17 H17C 109.5
H17A C17 H17B 109.5
H17A C17 H17C 109.5
H17B C17 H17C 109.5
Si1 C18 H18A 109.5
Si1 C18 H18B 109.5
Si1 C18 H18C 109.5
H18A C18 H18B 109.5
H18A C18 H18C 109.5
H18B C18 H18C 109.5
Si1 C19 H19A 109.5
Si1 C19 H19B 109.5
Si1 C19 H19C 109.5
H19A C19 H19B 109.5
H19A C19 H19C 109.5
H19B C19 H19C 109.5

loop_
_geom_bond_atom_site_label_1
_geom_bond_atom_site_label_2
_geom_bond_distance
Si1 C1 1.841(3)
Si1 C17 1.871(4)
Si1 C18 1.855(3)
Si1 C19 1.864(3)
O1 N1 1.249(5)
O2 N1 1.191(5)
N1 C10 1.470(3)
C1 C2 1.208(4)
C2 C3 1.429(4)
C3 C4 1.412(4)
C3 C16 1.418(4)
C4 C5 1.421(4)
C4 C9 1.431(4)
C5 H5 0.9300
C5 C6 1.362(5)
C6 H6 0.9300
C6 C7 1.419(5)
C7 H7 0.9300
C7 C8 1.358(5)
C8 H8 0.9300
C8 C9 1.429(4)
C9 C10 1.395(4)
C10 C11 1.393(4)
C11 C12 1.432(4)
C11 C16 1.429(4)
C12 H12 0.9300
C12 C13 1.368(5)
C13 H13 0.9300
C13 C14 1.412(5)
C14 H14 0.9300
C14 C15 1.373(5)
C15 H15 0.9300
C15 C16 1.426(4)
C17 H17A 0.9600
C17 H17B 0.9600
C17 H17C 0.9600
C18 H18A 0.9600
C18 H18B 0.9600
C18 H18C 0.9600
C19 H19A 0.9600
C19 H19B 0.9600
C19 H19C 0.9600
